data_7240084
loop_
_publ_author_name
'Li, Qipeng'
'Qian, Jinjie'
'Zhou, Jie'
'Du, Lin'
'Zhao, Qi-Hua'

_publ_section_title
;
 Highly chemical and thermally stable lanthanide coordination polymers for
 luminescent probe and white light emitting diodes
;
_journal_name_full CrystEngComm
_journal_paper_doi 10.1039/D0CE00228C
_journal_year 2020
_chemical_formula_moiety '0.5(C72 H66 Gd2 N8 O32)'
_chemical_formula_sum 'C36 H33 Gd N4 O16'
_chemical_formula_weight 934.91
_space_group_crystal_system monoclinic
_space_group_IT_number 15
_space_group_name_Hall '-C 2yc'
_space_group_name_H-M_alt 'C 1 2/c 1'
_atom_sites_solution_hydrogens mixed
_audit_creation_date 2020-02-26
_audit_creation_method
;
Olex2 1.2-beta
(compiled 2018.05.29 svn.r3508 for OlexSys, GUI svn.r5506)
;
_audit_update_record
;
2020-03-01 deposited with the CCDC.	2020-03-06 downloaded from the CCDC.
;
_cell_angle_alpha 90
_cell_angle_beta 95.973(5)
_cell_angle_gamma 90
_cell_formula_units_Z 4
_cell_length_a 13.860(4)
_cell_length_b 15.922(4)
_cell_length_c 15.717(7)
_cell_measurement_reflns_used 5125
_cell_measurement_temperature 173(2)
_cell_measurement_theta_max 27.5050
_cell_measurement_theta_min 2.5586
_cell_volume 3450(2)
_computing_cell_refinement 'Saint+ ver. V8.34A (Bruker AXS)'
_computing_data_collection 'Saint+ ver. V8.34A (Bruker AXS)'
_computing_data_reduction 'Saint+ ver. V8.34A (Bruker AXS)'
_computing_molecular_graphics 'Olex2 (Dolomanov et al., 2009)'
_computing_publication_material 'Olex2 (Dolomanov et al., 2009)'
_computing_structure_refinement 'ShelXL (Sheldrick, 2015)'
_computing_structure_solution 'Olex2 (Dolomanov et al., 2009)'
_diffrn_ambient_temperature 173.15
_diffrn_measured_fraction_theta_full 0.982
_diffrn_measured_fraction_theta_max 0.980
_diffrn_measurement_device_type 'Bruker P4'
_diffrn_measurement_method '\w scans'
_diffrn_radiation_monochromator graphite
_diffrn_radiation_type MoK\a
_diffrn_radiation_wavelength 0.71073
_diffrn_reflns_av_R_equivalents 0.0269
_diffrn_reflns_av_unetI/netI 0.0202
_diffrn_reflns_Laue_measured_fraction_full 0.982
_diffrn_reflns_Laue_measured_fraction_max 0.980
_diffrn_reflns_limit_h_max 17
_diffrn_reflns_limit_h_min -17
_diffrn_reflns_limit_k_max 20
_diffrn_reflns_limit_k_min -20
_diffrn_reflns_limit_l_max 20
_diffrn_reflns_limit_l_min -20
_diffrn_reflns_number 19443
_diffrn_reflns_point_group_measured_fraction_full 0.982
_diffrn_reflns_point_group_measured_fraction_max 0.980
_diffrn_reflns_theta_full 25.242
_diffrn_reflns_theta_max 27.486
_diffrn_reflns_theta_min 2.558
_exptl_absorpt_coefficient_mu 2.010
_exptl_absorpt_correction_T_max 1.0000
_exptl_absorpt_correction_T_min 0.9435
_exptl_absorpt_correction_type multi-scan
_exptl_absorpt_process_details SADABS
_exptl_crystal_colour White
_exptl_crystal_density_diffrn 1.800
_exptl_crystal_description Prism
_exptl_crystal_F_000 1876
_exptl_crystal_preparation Luminescent
_exptl_crystal_size_max 0.20
_exptl_crystal_size_mid 0.20
_exptl_crystal_size_min 0.15
_refine_diff_density_max 1.184
_refine_diff_density_min -0.535
_refine_diff_density_rms 0.080
_refine_ls_extinction_method none
_refine_ls_goodness_of_fit_ref 1.067
_refine_ls_hydrogen_treatment constr
_refine_ls_matrix_type full
_refine_ls_number_parameters 258
_refine_ls_number_reflns 3885
_refine_ls_number_restraints 0
_refine_ls_restrained_S_all 1.067
_refine_ls_R_factor_all 0.0245
_refine_ls_R_factor_gt 0.0235
_refine_ls_shift/su_max 0.000
_refine_ls_shift/su_mean 0.000
_refine_ls_structure_factor_coef Fsqd
_refine_ls_weighting_details 'w=1/[\s^2^(Fo^2^)+(0.0245P)^2^+8.9403P] where P=(Fo^2^+2Fc^2^)/3'
_refine_ls_weighting_scheme calc
_refine_ls_wR_factor_gt 0.0548
_refine_ls_wR_factor_ref 0.0555
_reflns_Friedel_coverage 0.000
_reflns_number_gt 3768
_reflns_number_total 3885
_reflns_threshold_expression 'I > 2\s(I)'
_cod_data_source_file d0ce00228c2.cif
_cod_data_source_block 3
_cod_depositor_comments
;
The following automatic conversions were performed:

data item '_exptl_absorpt_correction_type' value 'Multi-scan' was
changed to 'multi-scan' in accordance with the
/home/data/users/saulius/crontab/automatic-downloads/rss-feeds/RSC/lib/dictionaries/cif_core.dic
dictionary named 'cif_core.dic' version 2.4.2 last updated on
2011-04-26.

Automatic conversion script
Id: cif_fix_values 7556 2019-12-06 15:28:31Z antanas 
;
_cod_database_code 7240084
_shelx_shelxl_version_number 2018/3
_shelx_space_group_comment
;
The symmetry employed for this shelxl refinement is uniquely defined
by the following loop, which should always be used as a source of
symmetry information in preference to the above space-group names.
They are only intended as comments.
;
_olex2_refinement_description
;
1. Fixed Uiso
 At 1.2 times of:
  All C(H) groups, All N(H) groups
 At 1.5 times of:
  All C(H,H,H) groups, All O(H) groups
2.a Riding coordinates:
 C6(H6A,H6B,H6C), O8(H8)
2.b Me refined with riding coordinates:
 C7(H7A,H7B,H7C), C15(H15A,H15B,H15C), C16(H16A,H16B,H16C)
2.c Aromatic/amide H refined with riding coordinates:
 C3(H3), C12(H12), N1(H1), N2(H2)
;
_olex2_submission_special_instructions 'No special instructions were received'

loop_
_space_group_symop_operation_xyz
'x, y, z'
'-x, y, -z+1/2'
'x+1/2, y+1/2, z'
'-x+1/2, y+1/2, -z+1/2'
'-x, -y, -z'
'x, -y, z-1/2'
'-x+1/2, -y+1/2, -z'
'x+1/2, -y+1/2, z-1/2'

loop_
_atom_site_label
_atom_site_type_symbol
_atom_site_fract_x
_atom_site_fract_y
_atom_site_fract_z
_atom_site_U_iso_or_equiv
_atom_site_adp_type
_atom_site_occupancy
_atom_site_site_symmetry_order
_atom_site_calc_flag
_atom_site_refinement_flags_posn
_atom_site_refinement_flags_adp
_atom_site_refinement_flags_occupancy
_atom_site_disorder_assembly
_atom_site_disorder_group
Gd1 Gd 0.500000 0.07958(2) 0.250000 0.01561(6) Uani 1 2 d S T P . .
C1 C 0.20778(16) 0.14630(14) 0.02119(14) 0.0196(4) Uani 1 1 d . . . . .
C2 C 0.29611(16) 0.10434(14) 0.02394(14) 0.0180(4) Uani 1 1 d . . . . .
C3 C 0.32701(16) 0.07517(14) -0.05207(14) 0.0175(4) Uani 1 1 d . . . . .
H3 H 0.386529 0.045288 -0.050036 0.021 Uiso 1 1 calc R . . . .
C4 C 0.27392(16) 0.08818(14) -0.13088(14) 0.0175(4) Uani 1 1 d . . . . .
C5 C 0.18624(17) 0.13196(15) -0.13240(14) 0.0199(4) Uani 1 1 d . . . . .
C6 C 0.1179(2) 0.15364(19) -0.20869(16) 0.0342(6) Uani 1 1 d . . . . .
H6A H 0.094078 0.101858 -0.236934 0.051 Uiso 1 1 d R . . . .
H6B H 0.062658 0.185898 -0.191254 0.051 Uiso 1 1 d R . . . .
H6C H 0.151968 0.187438 -0.248114 0.051 Uiso 1 1 d R . . . .
C7 C 0.15903(19) 0.17767(19) 0.09562(16) 0.0304(6) Uani 1 1 d . . . . .
H7A H 0.200298 0.166108 0.148813 0.046 Uiso 1 1 calc R . . . .
H7B H 0.148304 0.238331 0.089866 0.046 Uiso 1 1 calc R . . . .
H7C H 0.096568 0.149112 0.096934 0.046 Uiso 1 1 calc R . . . .
C8 C 0.36095(17) 0.09002(14) 0.10608(14) 0.0194(4) Uani 1 1 d . . . . .
C9 C 0.31371(17) 0.05688(16) -0.21163(15) 0.0223(5) Uani 1 1 d . . . . .
C10 C 0.64976(16) 0.14990(14) -0.03050(14) 0.0191(4) Uani 1 1 d . . . . .
C11 C 0.65055(16) 0.16984(14) 0.05569(14) 0.0184(4) Uani 1 1 d . . . . .
C12 C 0.73346(17) 0.15149(15) 0.11075(14) 0.0209(5) Uani 1 1 d . . . . .
H12 H 0.733946 0.164255 0.169839 0.025 Uiso 1 1 calc R . . . .
C13 C 0.81533(16) 0.11517(15) 0.08209(14) 0.0199(4) Uani 1 1 d . . . . .
C14 C 0.81190(17) 0.09481(15) -0.00441(15) 0.0204(5) Uani 1 1 d . . . . .
C15 C 0.89130(19) 0.05517(19) -0.04761(17) 0.0310(6) Uani 1 1 d . . . . .
H15A H 0.947155 0.044561 -0.005437 0.046 Uiso 1 1 calc R . . . .
H15B H 0.868330 0.001954 -0.073705 0.046 Uiso 1 1 calc R . . . .
H15C H 0.910567 0.092969 -0.092059 0.046 Uiso 1 1 calc R . . . .
C16 C 0.56792(18) 0.16307(17) -0.09952(15) 0.0269(5) Uani 1 1 d . . . . .
H16A H 0.513513 0.190073 -0.075153 0.040 Uiso 1 1 calc R . . . .
H16B H 0.589858 0.199019 -0.144318 0.040 Uiso 1 1 calc R . . . .
H16C H 0.546945 0.108704 -0.124173 0.040 Uiso 1 1 calc R . . . .
C17 C 0.56331(16) 0.20785(14) 0.09160(14) 0.0189(4) Uani 1 1 d . . . . .
C18 C 0.90437(18) 0.09439(16) 0.14384(15) 0.0239(5) Uani 1 1 d . . . . .
N1 N 0.15851(14) 0.15820(12) -0.05705(12) 0.0203(4) Uani 1 1 d . . . . .
H1 H 0.103219 0.185634 -0.058826 0.024 Uiso 1 1 calc R . . . .
N2 N 0.72986(14) 0.11306(13) -0.05515(12) 0.0203(4) Uani 1 1 d . . . . .
H2 H 0.728599 0.099590 -0.109557 0.024 Uiso 1 1 calc R . . . .
O1 O 0.34599(13) 0.13020(13) 0.17216(10) 0.0296(4) Uani 1 1 d . . . . .
O2 O 0.43052(13) 0.03994(11) 0.10387(10) 0.0267(4) Uani 1 1 d . . . . .
O3 O 0.39230(13) 0.01723(13) -0.20122(11) 0.0313(4) Uani 1 1 d . . . . .
O4 O 0.26661(16) 0.07263(17) -0.28066(12) 0.0496(7) Uani 1 1 d . . . . .
O5 O 0.51141(14) 0.25724(13) 0.04574(11) 0.0346(4) Uani 1 1 d . . . . .
O6 O 0.55181(12) 0.18744(11) 0.16663(10) 0.0242(4) Uani 1 1 d . . . . .
O7 O 0.94998(17) 0.03076(16) 0.13351(14) 0.0503(6) Uani 1 1 d . . . . .
O8 O 0.92207(14) 0.14840(13) 0.20357(12) 0.0367(5) Uani 1 1 d . . . . .
H8 H 0.999994 0.136492 0.249996 0.055 Uiso 1 2 d RS T P . .

loop_
_atom_site_aniso_label
_atom_site_aniso_U_11
_atom_site_aniso_U_22
_atom_site_aniso_U_33
_atom_site_aniso_U_23
_atom_site_aniso_U_13
_atom_site_aniso_U_12
Gd1 0.01321(8) 0.02340(9) 0.00988(8) 0.000 -0.00030(5) 0.000
C1 0.0172(11) 0.0239(11) 0.0173(10) 0.0000(9) -0.0002(8) 0.0010(9)
C2 0.0162(11) 0.0218(10) 0.0151(10) 0.0016(8) -0.0028(8) 0.0005(8)
C3 0.0142(10) 0.0206(10) 0.0171(10) 0.0017(8) -0.0010(8) 0.0024(8)
C4 0.0148(10) 0.0223(11) 0.0148(10) 0.0002(8) -0.0014(8) 0.0016(8)
C5 0.0176(11) 0.0240(11) 0.0174(10) 0.0004(9) -0.0018(8) 0.0025(9)
C6 0.0298(14) 0.0496(17) 0.0210(12) -0.0016(11) -0.0078(10) 0.0209(12)
C7 0.0228(13) 0.0448(15) 0.0236(12) -0.0047(11) 0.0016(10) 0.0111(11)
C8 0.0162(11) 0.0261(11) 0.0150(10) -0.0006(8) -0.0029(8) -0.0011(9)
C9 0.0181(11) 0.0318(12) 0.0168(10) -0.0002(9) 0.0009(9) 0.0020(9)
C10 0.0172(11) 0.0221(11) 0.0176(10) 0.0013(8) 0.0001(8) -0.0004(8)
C11 0.0157(11) 0.0204(10) 0.0188(10) 0.0017(8) 0.0013(8) 0.0016(8)
C12 0.0204(11) 0.0270(12) 0.0148(10) -0.0008(9) -0.0011(8) 0.0014(9)
C13 0.0165(11) 0.0235(11) 0.0193(11) 0.0000(9) -0.0004(9) 0.0010(9)
C14 0.0161(11) 0.0242(11) 0.0208(11) -0.0004(9) 0.0014(9) 0.0008(9)
C15 0.0236(13) 0.0441(15) 0.0257(12) -0.0060(11) 0.0050(10) 0.0084(11)
C16 0.0233(12) 0.0360(13) 0.0195(11) -0.0020(10) -0.0066(9) 0.0043(10)
C17 0.0156(11) 0.0230(11) 0.0182(10) -0.0008(8) 0.0013(8) 0.0006(8)
C18 0.0180(11) 0.0338(13) 0.0195(11) 0.0017(10) -0.0001(9) 0.0030(10)
N1 0.0148(9) 0.0271(10) 0.0185(9) -0.0001(8) -0.0008(7) 0.0062(8)
N2 0.0208(10) 0.0267(10) 0.0132(8) -0.0024(7) 0.0015(7) 0.0014(8)
O1 0.0228(9) 0.0475(11) 0.0172(8) -0.0079(8) -0.0037(7) 0.0096(8)
O2 0.0266(9) 0.0326(9) 0.0190(8) -0.0039(7) -0.0075(7) 0.0111(7)
O3 0.0249(9) 0.0453(11) 0.0227(9) -0.0073(8) -0.0014(7) 0.0164(8)
O4 0.0362(12) 0.099(2) 0.0137(9) 0.0092(10) 0.0037(8) 0.0282(12)
O5 0.0296(10) 0.0500(12) 0.0248(9) 0.0103(8) 0.0056(7) 0.0227(9)
O6 0.0256(9) 0.0294(9) 0.0182(8) 0.0039(7) 0.0055(7) 0.0003(7)
O7 0.0451(13) 0.0610(15) 0.0411(12) -0.0129(11) -0.0133(10) 0.0325(11)
O8 0.0338(11) 0.0399(11) 0.0323(10) -0.0076(8) -0.0169(8) 0.0081(9)

loop_
_atom_type_symbol
_atom_type_description
_atom_type_scat_dispersion_real
_atom_type_scat_dispersion_imag
_atom_type_scat_source
C C 0.0033 0.0016 'International Tables Vol C Tables 4.2.6.8 and 6.1.1.4'
H H 0.0000 0.0000 'International Tables Vol C Tables 4.2.6.8 and 6.1.1.4'
Gd Gd -0.1653 3.9035 'International Tables Vol C Tables 4.2.6.8 and 6.1.1.4'
N N 0.0061 0.0033 'International Tables Vol C Tables 4.2.6.8 and 6.1.1.4'
O O 0.0106 0.0060 'International Tables Vol C Tables 4.2.6.8 and 6.1.1.4'

loop_
_geom_angle_atom_site_label_1
_geom_angle_atom_site_label_2
_geom_angle_atom_site_label_3
_geom_angle
_geom_angle_site_symmetry_1
_geom_angle_site_symmetry_3
_geom_angle_publ_flag
C8 Gd1 C8 173.24(9) . 2_655 ?
O1 Gd1 C8 26.41(6) 2_655 2_655 ?
O1 Gd1 C8 149.02(6) . 2_655 ?
O1 Gd1 C8 26.42(6) . . ?
O1 Gd1 C8 149.02(6) 2_655 . ?
O1 Gd1 O1 142.10(9) . 2_655 ?
O2 Gd1 C8 157.78(6) 2_655 . ?
O2 Gd1 C8 26.39(6) 2_655 2_655 ?
O2 Gd1 C8 157.78(6) . 2_655 ?
O2 Gd1 C8 26.40(6) . . ?
O2 Gd1 O1 140.45(6) . 2_655 ?
O2 Gd1 O1 140.45(6) 2_655 . ?
O2 Gd1 O1 52.73(6) . . ?
O2 Gd1 O1 52.73(6) 2_655 2_655 ?
O2 Gd1 O2 150.49(9) 2_655 . ?
O3 Gd1 C8 83.98(7) 5_655 2_655 ?
O3 Gd1 C8 83.98(7) 6_556 . ?
O3 Gd1 C8 100.53(7) 6_556 2_655 ?
O3 Gd1 C8 100.53(7) 5_655 . ?
O3 Gd1 O1 126.88(6) 6_556 2_655 ?
O3 Gd1 O1 80.18(7) 6_556 . ?
O3 Gd1 O1 80.18(7) 5_655 2_655 ?
O3 Gd1 O1 126.88(6) 5_655 . ?
O3 Gd1 O2 86.33(7) 6_556 . ?
O3 Gd1 O2 74.16(6) 6_556 2_655 ?
O3 Gd1 O2 74.16(6) 5_655 . ?
O3 Gd1 O2 86.33(7) 5_655 2_655 ?
O3 Gd1 O3 97.17(11) 6_556 5_655 ?
O6 Gd1 C8 74.28(7) 2_655 2_655 ?
O6 Gd1 C8 100.58(7) . 2_655 ?
O6 Gd1 C8 100.58(7) 2_655 . ?
O6 Gd1 C8 74.28(7) . . ?
O6 Gd1 O1 74.75(6) . 2_655 ?
O6 Gd1 O1 74.75(6) 2_655 . ?
O6 Gd1 O1 77.41(7) . . ?
O6 Gd1 O1 77.41(7) 2_655 2_655 ?
O6 Gd1 O2 126.80(6) . 2_655 ?
O6 Gd1 O2 77.19(7) 2_655 2_655 ?
O6 Gd1 O2 126.80(6) 2_655 . ?
O6 Gd1 O2 77.19(7) . . ?
O6 Gd1 O3 93.29(7) . 5_655 ?
O6 Gd1 O3 157.28(6) . 6_556 ?
O6 Gd1 O3 93.29(7) 2_655 6_556 ?
O6 Gd1 O3 157.28(6) 2_655 5_655 ?
O6 Gd1 O6 84.45(9) 2_655 . ?
C2 C1 C7 127.1(2) . . ?
N1 C1 C2 117.0(2) . . ?
N1 C1 C7 115.9(2) . . ?
C1 C2 C8 122.8(2) . . ?
C3 C2 C1 118.8(2) . . ?
C3 C2 C8 118.3(2) . . ?
C2 C3 H3 118.8 . . ?
C4 C3 C2 122.3(2) . . ?
C4 C3 H3 118.8 . . ?
C3 C4 C5 117.9(2) . . ?
C3 C4 C9 119.4(2) . . ?
C5 C4 C9 122.6(2) . . ?
C4 C5 C6 127.4(2) . . ?
N1 C5 C4 117.8(2) . . ?
N1 C5 C6 114.8(2) . . ?
C5 C6 H6A 109.1 . . ?
C5 C6 H6B 110.2 . . ?
C5 C6 H6C 109.2 . . ?
H6A C6 H6B 109.3 . . ?
H6A C6 H6C 109.8 . . ?
H6B C6 H6C 109.3 . . ?
C1 C7 H7A 109.5 . . ?
C1 C7 H7B 109.5 . . ?
C1 C7 H7C 109.5 . . ?
H7A C7 H7B 109.5 . . ?
H7A C7 H7C 109.5 . . ?
H7B C7 H7C 109.5 . . ?
C2 C8 Gd1 171.88(16) . . ?
O1 C8 Gd1 61.59(12) . . ?
O1 C8 C2 119.7(2) . . ?
O2 C8 Gd1 61.42(12) . . ?
O2 C8 C2 117.6(2) . . ?
O2 C8 O1 122.7(2) . . ?
O3 C9 C4 116.2(2) . . ?
O4 C9 C4 117.6(2) . . ?
O4 C9 O3 126.2(2) . . ?
C11 C10 C16 127.0(2) . . ?
N2 C10 C11 117.1(2) . . ?
N2 C10 C16 115.9(2) . . ?
C10 C11 C12 118.6(2) . . ?
C10 C11 C17 122.0(2) . . ?
C12 C11 C17 119.4(2) . . ?
C11 C12 H12 118.9 . . ?
C13 C12 C11 122.2(2) . . ?
C13 C12 H12 118.9 . . ?
C12 C13 C14 117.8(2) . . ?
C12 C13 C18 121.2(2) . . ?
C14 C13 C18 120.9(2) . . ?
C13 C14 C15 126.2(2) . . ?
N2 C14 C13 117.8(2) . . ?
N2 C14 C15 116.0(2) . . ?
C14 C15 H15A 109.5 . . ?
C14 C15 H15B 109.5 . . ?
C14 C15 H15C 109.5 . . ?
H15A C15 H15B 109.5 . . ?
H15A C15 H15C 109.5 . . ?
H15B C15 H15C 109.5 . . ?
C10 C16 H16A 109.5 . . ?
C10 C16 H16B 109.5 . . ?
C10 C16 H16C 109.5 . . ?
H16A C16 H16B 109.5 . . ?
H16A C16 H16C 109.5 . . ?
H16B C16 H16C 109.5 . . ?
O5 C17 C11 118.2(2) . . ?
O5 C17 O6 126.1(2) . . ?
O6 C17 C11 115.7(2) . . ?
O7 C18 C13 119.6(2) . . ?
O7 C18 O8 126.7(2) . . ?
O8 C18 C13 113.7(2) . . ?
C1 N1 H1 116.9 . . ?
C5 N1 C1 126.2(2) . . ?
C5 N1 H1 116.9 . . ?
C10 N2 C14 126.3(2) . . ?
C10 N2 H2 116.9 . . ?
C14 N2 H2 116.9 . . ?
C8 O1 Gd1 91.99(14) . . ?
C8 O2 Gd1 92.19(13) . . ?
C9 O3 Gd1 150.10(16) . 5_655 ?
C17 O6 Gd1 143.46(16) . . ?
C18 O8 H8 114.4 . . ?

loop_
_geom_bond_atom_site_label_1
_geom_bond_atom_site_label_2
_geom_bond_distance
_geom_bond_site_symmetry_2
_geom_bond_publ_flag
Gd1 C8 2.820(2) 2_655 ?
Gd1 C8 2.820(2) . ?
Gd1 O1 2.4818(18) 2_655 ?
Gd1 O1 2.4817(18) . ?
Gd1 O2 2.4779(19) 2_655 ?
Gd1 O2 2.4779(18) . ?
Gd1 O3 2.3304(17) 6_556 ?
Gd1 O3 2.3304(17) 5_655 ?
Gd1 O6 2.3189(17) 2_655 ?
Gd1 O6 2.3189(17) . ?
C1 C2 1.391(3) . ?
C1 C7 1.496(3) . ?
C1 N1 1.356(3) . ?
C2 C3 1.390(3) . ?
C2 C8 1.512(3) . ?
C3 H3 0.9500 . ?
C3 C4 1.389(3) . ?
C4 C5 1.399(3) . ?
C4 C9 1.519(3) . ?
C5 C6 1.489(3) . ?
C5 N1 1.349(3) . ?
C6 H6A 0.9773 . ?
C6 H6B 0.9841 . ?
C6 H6C 0.9786 . ?
C7 H7A 0.9800 . ?
C7 H7B 0.9800 . ?
C7 H7C 0.9800 . ?
C8 O1 1.255(3) . ?
C8 O2 1.254(3) . ?
C9 O3 1.255(3) . ?
C9 O4 1.232(3) . ?
C10 C11 1.390(3) . ?
C10 C16 1.500(3) . ?
C10 N2 1.348(3) . ?
C11 C12 1.396(3) . ?
C11 C17 1.513(3) . ?
C12 H12 0.9500 . ?
C12 C13 1.390(3) . ?
C13 C14 1.394(3) . ?
C13 C18 1.525(3) . ?
C14 C15 1.492(3) . ?
C14 N2 1.351(3) . ?
C15 H15A 0.9800 . ?
C15 H15B 0.9800 . ?
C15 H15C 0.9800 . ?
C16 H16A 0.9800 . ?
C16 H16B 0.9800 . ?
C16 H16C 0.9800 . ?
C17 O5 1.244(3) . ?
C17 O6 1.249(3) . ?
C18 O7 1.214(3) . ?
C18 O8 1.278(3) . ?
N1 H1 0.8800 . ?
N2 H2 0.8800 . ?
O8 H8 1.2533 . ?
